data_4126653
loop_
_publ_author_name
'Ji, Lei'
'Friedrich, Alexandra'
'Krummenacher, Ivo'
'Eichhorn, Antonius'
'Braunschweig, Holger'
'Moos, Michael'
'Hahn, Sebastian'
'Geyer, Florian L.'
'Tverskoy, Olena'
'Han, Jie'
'Lambert, Christoph'
'Dreuw, Andreas'
'Marder, Todd B.'
'Bunz, Uwe H. F.'

_publ_section_title
;
 Preparation, Properties, and Structures of the Radical Anions and
 Dianions of Azapentacenes.
;
_journal_name_full 'Journal of the American Chemical Society'
_journal_paper_doi 10.1021/jacs.7b09460
_journal_year 2017
_chemical_formula_moiety 'C58 H84 Li2 N2 O4 Si2, C5 H12'
_chemical_formula_sum 'C63 H96 Li2 N2 O4 Si2'
_chemical_formula_weight 1015.47
_space_group_crystal_system monoclinic
_space_group_IT_number 14
_space_group_name_Hall '-P 2ybc'
_space_group_name_H-M_alt 'P 1 21/c 1'
_symmetry_space_group_name_Hall '-P 2ybc'
_symmetry_space_group_name_H-M 'P 1 21/c 1'
_atom_sites_solution_hydrogens geom
_atom_sites_solution_primary iterative
_atom_sites_solution_secondary difmap
_audit_creation_method SHELXL-2014/6
_cell_angle_alpha 90
_cell_angle_beta 111.174(2)
_cell_angle_gamma 90
_cell_formula_units_Z 4
_cell_length_a 16.9073(10)
_cell_length_b 28.4712(18)
_cell_length_c 13.7433(8)
_cell_measurement_reflns_used 9845
_cell_measurement_temperature 100(2)
_cell_measurement_theta_max 26.38
_cell_measurement_theta_min 2.49
_cell_volume 6169.0(6)
_computing_cell_refinement 'Saint+ ver. V8.37A (Bruker AXS)'
_computing_data_collection 'APEX2 ver. 2014.9 (Bruker AXS)'
_computing_data_reduction 'Saint+ ver. V8.37A (Bruker AXS)'
_computing_molecular_graphics 'ShelXLe (Huebschle et all, 2011)'
_computing_publication_material 'SHELXL-2014/7 (Sheldrick, 2014)'
_computing_structure_refinement 'SHELXL-2014/7 (Sheldrick, 2014)'
_computing_structure_solution 'SHELXT (Sheldrick, 2014)'
_diffrn_ambient_temperature 100(2)
_diffrn_detector 'CCD area detector (Apex2)'
_diffrn_detector_area_resol_mean 8.333
_diffrn_measured_fraction_theta_full 0.999
_diffrn_measured_fraction_theta_max 0.990
_diffrn_measurement_device_type 'Bruker X8-APEX II'
_diffrn_measurement_method '\f and \w scans'
_diffrn_radiation_monochromator 'multi-layer mirror'
_diffrn_radiation_type MoK\a
_diffrn_radiation_wavelength 0.71073
_diffrn_reflns_av_R_equivalents 0.0488
_diffrn_reflns_av_unetI/netI 0.0335
_diffrn_reflns_Laue_measured_fraction_full 0.999
_diffrn_reflns_Laue_measured_fraction_max 0.990
_diffrn_reflns_limit_h_max 21
_diffrn_reflns_limit_h_min -21
_diffrn_reflns_limit_k_max 35
_diffrn_reflns_limit_k_min -35
_diffrn_reflns_limit_l_max 17
_diffrn_reflns_limit_l_min -17
_diffrn_reflns_number 80857
_diffrn_reflns_point_group_measured_fraction_full 0.999
_diffrn_reflns_point_group_measured_fraction_max 0.990
_diffrn_reflns_theta_full 26.000
_diffrn_reflns_theta_max 26.549
_diffrn_reflns_theta_min 1.292
_diffrn_source 'rotating-anode (Nonius FR-591)'
_exptl_absorpt_coefficient_mu 0.102
_exptl_absorpt_correction_T_max 0.7454
_exptl_absorpt_correction_T_min 0.6858
_exptl_absorpt_correction_type multi-scan
_exptl_absorpt_process_details 'SadAbs 2014/5 (Bruker AXS)'
_exptl_crystal_colour red
_exptl_crystal_density_diffrn 1.093
_exptl_crystal_description plate
_exptl_crystal_F_000 2216
_exptl_crystal_size_max 0.62
_exptl_crystal_size_mid 0.24
_exptl_crystal_size_min 0.11
_refine_diff_density_max 1.104
_refine_diff_density_min -0.635
_refine_diff_density_rms 0.063
_refine_ls_extinction_method none
_refine_ls_goodness_of_fit_ref 1.054
_refine_ls_hydrogen_treatment constr
_refine_ls_matrix_type full
_refine_ls_number_parameters 827
_refine_ls_number_reflns 12724
_refine_ls_number_restraints 308
_refine_ls_restrained_S_all 1.071
_refine_ls_R_factor_all 0.0843
_refine_ls_R_factor_gt 0.0647
_refine_ls_shift/su_max 0.001
_refine_ls_shift/su_mean 0.000
_refine_ls_structure_factor_coef Fsqd
_refine_ls_weighting_details 'w=1/[\s^2^(Fo^2^)+(0.0804P)^2^+7.8010P] where P=(Fo^2^+2Fc^2^)/3'
_refine_ls_weighting_scheme calc
_refine_ls_wR_factor_gt 0.1684
_refine_ls_wR_factor_ref 0.1821
_reflns_Friedel_coverage 0.000
_reflns_number_gt 9919
_reflns_number_total 12724
_reflns_threshold_expression 'I > 2\s(I)'
_cod_data_source_file ja7b09460_si_001.cif
_cod_data_source_block cmpd_1Li2
_cod_database_code 4126653
_shelx_space_group_comment
;
The symmetry employed for this shelxl refinement is uniquely defined
by the following loop, which should always be used as a source of
symmetry information in preference to the above space-group names.
They are only intended as comments.
;
_shelx_estimated_absorpt_t_min 0.939
_shelx_estimated_absorpt_t_max 0.989

loop_
_space_group_symop_operation_xyz
'x, y, z'
'-x, y+1/2, -z+1/2'
'-x, -y, -z'
'x, -y-1/2, z-1/2'

loop_
_atom_site_label
_atom_site_type_symbol
_atom_site_fract_x
_atom_site_fract_y
_atom_site_fract_z
_atom_site_U_iso_or_equiv
_atom_site_adp_type
_atom_site_occupancy
_atom_site_site_symmetry_order
_atom_site_calc_flag
_atom_site_refinement_flags_posn
_atom_site_refinement_flags_adp
_atom_site_refinement_flags_occupancy
_atom_site_disorder_assembly
_atom_site_disorder_group
Si1 Si 0.83714(4) 0.48294(2) 0.20292(5) 0.02117(16) Uani 1 1 d . . . . .
C1 C 0.64641(14) 0.37216(7) 0.18327(17) 0.0178(4) Uani 1 1 d . . . . .
O1 O 0.89535(10) 0.36742(6) 0.41117(13) 0.0254(4) Uani 1 1 d . . . . .
N1 N 0.74840(11) 0.31060(6) 0.24063(14) 0.0168(4) Uani 1 1 d . . . . .
Li1 Li 0.8414(2) 0.35675(13) 0.2628(3) 0.0219(8) Uani 1 1 d . . . . .
C2 C 0.56134(14) 0.38974(7) 0.15322(17) 0.0191(5) Uani 1 1 d . . . . .
N2 N 0.61457(12) 0.24546(6) 0.22170(14) 0.0172(4) Uani 1 1 d . . . . .
Li2 Li 0.5309(3) 0.21541(14) 0.2741(3) 0.0251(8) Uani 1 1 d . . . . .
O3 O 0.55656(11) 0.24421(6) 0.40935(13) 0.0282(4) Uani 1 1 d . . . . .
C3 C 0.54026(16) 0.43710(8) 0.12692(19) 0.0254(5) Uani 1 1 d . . . . .
H3 H 0.5837 0.4586 0.1286 0.030 Uiso 1 1 calc R U . . .
C6 C 0.41244(16) 0.37545(9) 0.1229(2) 0.0288(5) Uani 1 1 d . . . . .
H6 H 0.3683 0.3546 0.1220 0.035 Uiso 1 1 calc R U . . .
C4 C 0.45810(17) 0.45293(9) 0.0989(2) 0.0324(6) Uani 1 1 d . . . . .
H4 H 0.4451 0.4849 0.0799 0.039 Uiso 1 1 calc R U . . .
C5 C 0.39402(17) 0.42210(9) 0.0984(2) 0.0358(6) Uani 1 1 d . . . . .
H5 H 0.3376 0.4332 0.0811 0.043 Uiso 1 1 calc R U . . .
C9 C 0.59840(14) 0.29171(7) 0.20056(16) 0.0164(4) Uani 1 1 d . . . . .
C8 C 0.51541(14) 0.30900(8) 0.17211(17) 0.0187(4) Uani 1 1 d D . . . .
C7 C 0.49547(14) 0.35811(8) 0.14933(17) 0.0200(5) Uani 1 1 d . . . . .
C10 C 0.69706(14) 0.23039(7) 0.24894(16) 0.0165(4) Uani 1 1 d . . . . .
C11 C 0.71705(15) 0.18334(8) 0.26757(17) 0.0197(5) Uani 1 1 d . . . . .
H11 H 0.6724 0.1616 0.2588 0.024 Uiso 1 1 calc R U . . .
C18 C 0.84745(15) 0.24726(8) 0.29583(17) 0.0199(5) Uani 1 1 d . . . . .
H18 H 0.8921 0.2693 0.3073 0.024 Uiso 1 1 calc R U . . .
C17 C 0.86842(15) 0.19927(8) 0.31462(17) 0.0202(5) Uani 1 1 d . . . . .
C12 C 0.80116(15) 0.16627(8) 0.29914(17) 0.0195(5) Uani 1 1 d . . . . .
C13 C 0.82223(16) 0.11808(8) 0.31785(18) 0.0237(5) Uani 1 1 d . . . . .
H13 H 0.7782 0.0956 0.3065 0.028 Uiso 1 1 calc R U . . .
C16 C 0.95262(16) 0.18249(8) 0.3497(2) 0.0261(5) Uani 1 1 d . . . . .
H16 H 0.9978 0.2041 0.3605 0.031 Uiso 1 1 calc R U . . .
C14 C 0.90516(17) 0.10320(8) 0.3522(2) 0.0282(5) Uani 1 1 d . . . . .
H14 H 0.9180 0.0708 0.3648 0.034 Uiso 1 1 calc R U . . .
C15 C 0.97072(17) 0.13574(9) 0.3685(2) 0.0297(6) Uani 1 1 d . . . . .
H15 H 1.0280 0.1254 0.3928 0.036 Uiso 1 1 calc R U . . .
C21 C 0.71371(14) 0.40377(7) 0.19021(17) 0.0186(4) Uani 1 1 d . . . . .
C20 C 0.66659(14) 0.32476(7) 0.20871(16) 0.0159(4) Uani 1 1 d . . . . .
C19 C 0.76511(14) 0.26353(7) 0.26163(16) 0.0166(4) Uani 1 1 d . . . . .
C22 C 0.77031(15) 0.43125(8) 0.19601(18) 0.0216(5) Uani 1 1 d . . . . .
C34 C 0.95304(16) 0.46597(9) 0.2447(2) 0.0305(6) Uani 1 1 d . . . . .
H34 H 0.9630 0.4400 0.2967 0.037 Uiso 1 1 calc R U . . .
C35 C 1.01297(18) 0.50662(11) 0.2997(2) 0.0400(7) Uani 1 1 d . . . . .
H35A H 1.0720 0.4962 0.3198 0.060 Uiso 1 1 calc R U . . .
H35B H 1.0018 0.5160 0.3621 0.060 Uiso 1 1 calc R U . . .
H35C H 1.0031 0.5334 0.2520 0.060 Uiso 1 1 calc R U . . .
C36 C 0.97857(19) 0.44731(10) 0.1552(3) 0.0402(7) Uani 1 1 d . . . . .
H36A H 1.0370 0.4356 0.1835 0.060 Uiso 1 1 calc R U . . .
H36B H 0.9746 0.4727 0.1055 0.060 Uiso 1 1 calc R U . . .
H36C H 0.9404 0.4217 0.1195 0.060 Uiso 1 1 calc R U . . .
C37 C 0.79334(15) 0.51171(8) 0.07087(19) 0.0230(5) Uani 1 1 d . . . . .
H37 H 0.7343 0.5216 0.0616 0.028 Uiso 1 1 calc R U . . .
C38 C 0.84048(17) 0.55695(8) 0.0646(2) 0.0283(5) Uani 1 1 d . . . . .
H38A H 0.8106 0.5727 -0.0020 0.042 Uiso 1 1 calc R U . . .
H38B H 0.8983 0.5492 0.0696 0.042 Uiso 1 1 calc R U . . .
H38C H 0.8427 0.5778 0.1222 0.042 Uiso 1 1 calc R U . . .
C39 C 0.78486(19) 0.47946(9) -0.0217(2) 0.0347(6) Uani 1 1 d . . . . .
H39A H 0.7473 0.4941 -0.0864 0.052 Uiso 1 1 calc R U . . .
H39B H 0.7610 0.4492 -0.0120 0.052 Uiso 1 1 calc R U . . .
H39C H 0.8409 0.4744 -0.0258 0.052 Uiso 1 1 calc R U . . .
C40 C 0.82039(18) 0.52314(9) 0.3028(2) 0.0310(6) Uani 1 1 d . . . . .
H40 H 0.8567 0.5515 0.3085 0.037 Uiso 1 1 calc R U . . .
O2B O 0.90506(10) 0.34087(6) 0.17654(13) 0.0248(4) Uani 1 1 d . . . . .
C51A C 0.98749(18) 0.32125(10) 0.1993(3) 0.0423(7) Uani 1 1 d . . . . .
H51A H 1.0126 0.3119 0.2736 0.051 Uiso 1 1 calc R U . . .
H51B H 1.0256 0.3443 0.1844 0.051 Uiso 1 1 calc R U . . .
C52A C 0.9746(3) 0.27837(13) 0.1285(3) 0.0645(11) Uani 1 1 d . . . . .
H52A H 1.0059 0.2821 0.0805 0.077 Uiso 1 1 calc R U . . .
H52B H 0.9950 0.2496 0.1706 0.077 Uiso 1 1 calc R U . . .
C53A C 0.8810(3) 0.27537(11) 0.0683(3) 0.0520(9) Uani 1 1 d . . . . .
H53A H 0.8690 0.2655 -0.0047 0.062 Uiso 1 1 calc R U . . .
H53B H 0.8532 0.2532 0.1015 0.062 Uiso 1 1 calc R U . . .
C54A C 0.85276(19) 0.32460(11) 0.0734(2) 0.0372(7) Uani 1 1 d . . . . .
H54A H 0.8617 0.3442 0.0188 0.045 Uiso 1 1 calc R U . . .
H54B H 0.7919 0.3256 0.0642 0.045 Uiso 1 1 calc R U . . .
C45 C 0.97375(18) 0.36455(10) 0.5923(2) 0.0351(6) Uani 1 1 d . . . . .
H45A H 1.0136 0.3853 0.6454 0.042 Uiso 1 1 calc R U . . .
H45B H 0.9861 0.3314 0.6146 0.042 Uiso 1 1 calc R U . . .
C44 C 0.88238(18) 0.37705(10) 0.5746(2) 0.0342(6) Uani 1 1 d . . . . .
H44A H 0.8622 0.3605 0.6246 0.041 Uiso 1 1 calc R U . . .
H44B H 0.8754 0.4113 0.5807 0.041 Uiso 1 1 calc R U . . .
C43 C 0.83611(16) 0.36023(9) 0.46418(19) 0.0279(5) Uani 1 1 d . . . . .
H43A H 0.8210 0.3266 0.4635 0.033 Uiso 1 1 calc R U . . .
H43B H 0.7836 0.3786 0.4304 0.033 Uiso 1 1 calc R U . . .
C42 C 0.8498(2) 0.49976(11) 0.4112(2) 0.0445(7) Uani 1 1 d . . . . .
H42A H 0.8447 0.5222 0.4626 0.067 Uiso 1 1 calc R U . . .
H42B H 0.9091 0.4899 0.4311 0.067 Uiso 1 1 calc R U . . .
H42C H 0.8144 0.4722 0.4089 0.067 Uiso 1 1 calc R U . . .
C41 C 0.72911(19) 0.53994(10) 0.2711(2) 0.0388(7) Uani 1 1 d . . . . .
H41A H 0.7239 0.5609 0.3250 0.058 Uiso 1 1 calc R U . . .
H41B H 0.6916 0.5128 0.2629 0.058 Uiso 1 1 calc R U . . .
H41C H 0.7131 0.5570 0.2047 0.058 Uiso 1 1 calc R U . . .
C46 C 0.97895(18) 0.37236(14) 0.4871(2) 0.0491(8) Uani 1 1 d . . . . .
H46A H 1.0012 0.4042 0.4832 0.059 Uiso 1 1 calc R U . . .
H46B H 1.0175 0.3490 0.4743 0.059 Uiso 1 1 calc R U . . .
C49 C 0.64860(19) 0.30667(13) 0.4796(2) 0.0465(8) Uani 1 1 d . . . . .
H49A H 0.6553 0.3209 0.4173 0.056 Uiso 1 1 calc R U . . .
H49B H 0.6962 0.3168 0.5428 0.056 Uiso 1 1 calc R U . . .
C47 C 0.50721(17) 0.27793(10) 0.4415(2) 0.0311(6) Uani 1 1 d . . . . .
H47A H 0.4874 0.2640 0.4946 0.037 Uiso 1 1 calc R U . . .
H47B H 0.4570 0.2878 0.3810 0.037 Uiso 1 1 calc R U . . .
C50 C 0.64376(17) 0.25363(12) 0.4713(2) 0.0395(7) Uani 1 1 d . . . . .
H50A H 0.6819 0.2415 0.4368 0.047 Uiso 1 1 calc R U . . .
H50B H 0.6596 0.2391 0.5412 0.047 Uiso 1 1 calc R U . . .
C48 C 0.5636(2) 0.31947(11) 0.4864(3) 0.0443(7) Uani 1 1 d . . . . .
H48A H 0.5693 0.3248 0.5599 0.053 Uiso 1 1 calc R U . . .
H48B H 0.5403 0.3482 0.4456 0.053 Uiso 1 1 calc R U . . .
O4A O 0.5312(5) 0.1502(3) 0.2988(7) 0.0281(16) Uani 0.562(11) 1 d . U P A 1
C55A C 0.5078(8) 0.1111(5) 0.2275(13) 0.0288(15) Uani 0.562(11) 1 d . U P A 1
H55A H 0.5223 0.1173 0.1650 0.035 Uiso 0.562(11) 1 calc R U P A 1
H55B H 0.4464 0.1043 0.2052 0.035 Uiso 0.562(11) 1 calc R U P A 1
C56A C 0.5601(6) 0.0708(4) 0.2910(9) 0.043(3) Uani 0.562(11) 1 d . U P A 1
H56A H 0.6186 0.0713 0.2907 0.052 Uiso 0.562(11) 1 calc R U P A 1
H56B H 0.5336 0.0401 0.2644 0.052 Uiso 0.562(11) 1 calc R U P A 1
C57A C 0.5592(5) 0.08088(19) 0.3996(4) 0.0377(17) Uani 0.562(11) 1 d . U P A 1
H57A H 0.5052 0.0707 0.4058 0.045 Uiso 0.562(11) 1 calc R U P A 1
H57B H 0.6071 0.0652 0.4543 0.045 Uiso 0.562(11) 1 calc R U P A 1
C58A C 0.5685(5) 0.1336(2) 0.4061(5) 0.0333(15) Uani 0.562(11) 1 d . U P A 1
H58A H 0.5382 0.1470 0.4493 0.040 Uiso 0.562(11) 1 calc R U P A 1
H58B H 0.6291 0.1426 0.4370 0.040 Uiso 0.562(11) 1 calc R U P A 1
O4B O 0.5100(6) 0.1483(4) 0.2902(9) 0.0218(17) Uani 0.438(11) 1 d . U P A 2
C57B C 0.6035(5) 0.0959(2) 0.4050(5) 0.031(2) Uani 0.438(11) 1 d . U P A 2
H57C H 0.6077 0.0714 0.4577 0.038 Uiso 0.438(11) 1 calc R U P A 2
H57D H 0.6580 0.1132 0.4261 0.038 Uiso 0.438(11) 1 calc R U P A 2
C56B C 0.5823(7) 0.0741(4) 0.2971(9) 0.025(2) Uani 0.438(11) 1 d . U P A 2
H56C H 0.6334 0.0718 0.2782 0.030 Uiso 0.438(11) 1 calc R U P A 2
H56D H 0.5571 0.0425 0.2937 0.030 Uiso 0.438(11) 1 calc R U P A 2
C55B C 0.5197(11) 0.1079(7) 0.2279(17) 0.0301(17) Uani 0.438(11) 1 d . U P A 2
H55C H 0.5394 0.1190 0.1723 0.036 Uiso 0.438(11) 1 calc R U P A 2
H55D H 0.4642 0.0921 0.1944 0.036 Uiso 0.438(11) 1 calc R U P A 2
C58B C 0.5318(6) 0.1288(3) 0.3944(6) 0.0300(18) Uani 0.438(11) 1 d . U P A 2
H58C H 0.4831 0.1117 0.4013 0.036 Uiso 0.438(11) 1 calc R U P A 2
H58D H 0.5498 0.1538 0.4479 0.036 Uiso 0.438(11) 1 calc R U P A 2
C23A C 0.4487(6) 0.2764(3) 0.1620(8) 0.0178(13) Uani 0.818(5) 1 d D U P A 3
C24A C 0.3904(7) 0.2498(3) 0.1563(6) 0.0212(12) Uani 0.818(5) 1 d . U P A 3
Si2A Si 0.28967(12) 0.21875(7) 0.12103(14) 0.0217(3) Uani 0.818(5) 1 d . U P A 3
C29A C 0.1946(2) 0.29520(15) 0.0026(3) 0.0346(9) Uani 0.818(5) 1 d . U P A 3
H29A H 0.1522 0.3197 -0.0048 0.052 Uiso 0.818(5) 1 calc R U P A 3
H29B H 0.1762 0.2752 -0.0596 0.052 Uiso 0.818(5) 1 calc R U P A 3
H29C H 0.2491 0.3098 0.0106 0.052 Uiso 0.818(5) 1 calc R U P A 3
C30A C 0.2189(3) 0.29599(16) 0.1948(4) 0.0416(10) Uani 0.818(5) 1 d . U P A 3
H30A H 0.1758 0.3208 0.1780 0.062 Uiso 0.818(5) 1 calc R U P A 3
H30B H 0.2754 0.3103 0.2166 0.062 Uiso 0.818(5) 1 calc R U P A 3
H30C H 0.2147 0.2765 0.2516 0.062 Uiso 0.818(5) 1 calc R U P A 3
C32A C 0.3432(3) 0.19165(16) 0.3375(3) 0.0325(9) Uani 0.818(5) 1 d . U P A 3
H32A H 0.3430 0.1667 0.3866 0.049 Uiso 0.818(5) 1 calc R U P A 3
H32B H 0.3182 0.2202 0.3539 0.049 Uiso 0.818(5) 1 calc R U P A 3
H32C H 0.4017 0.1980 0.3432 0.049 Uiso 0.818(5) 1 calc R U P A 3
C31A C 0.29122(19) 0.17594(11) 0.2262(2) 0.0262(8) Uani 0.818(5) 1 d . U P A 3
H31A H 0.3183 0.1465 0.2134 0.031 Uiso 0.818(5) 1 calc R U P A 3
C28A C 0.2045(4) 0.2655(2) 0.0986(5) 0.0289(12) Uani 0.818(5) 1 d . U P A 3
H28A H 0.1496 0.2486 0.0842 0.035 Uiso 0.818(5) 1 calc R U P A 3
C27A C 0.1871(2) 0.16419(14) -0.0550(3) 0.0391(9) Uani 0.818(5) 1 d . U P A 3
H27A H 0.1803 0.1526 -0.1247 0.059 Uiso 0.818(5) 1 calc R U P A 3
H27B H 0.1423 0.1870 -0.0606 0.059 Uiso 0.818(5) 1 calc R U P A 3
H27C H 0.1830 0.1378 -0.0111 0.059 Uiso 0.818(5) 1 calc R U P A 3
C26A C 0.3448(3) 0.15312(17) 0.0016(3) 0.0333(9) Uani 0.818(5) 1 d . U P A 3
H26A H 0.3402 0.1435 -0.0687 0.050 Uiso 0.818(5) 1 calc R U P A 3
H26B H 0.3400 0.1255 0.0415 0.050 Uiso 0.818(5) 1 calc R U P A 3
H26C H 0.3999 0.1682 0.0368 0.050 Uiso 0.818(5) 1 calc R U P A 3
C25A C 0.2737(2) 0.18775(11) -0.0059(2) 0.0293(8) Uani 0.818(5) 1 d . U P A 3
H25A H 0.2761 0.2127 -0.0561 0.035 Uiso 0.818(5) 1 calc R U P A 3
C33A C 0.2010(2) 0.16257(15) 0.2186(4) 0.0346(9) Uani 0.818(5) 1 d . U P A 3
H33A H 0.2041 0.1385 0.2709 0.052 Uiso 0.818(5) 1 calc R U P A 3
H33B H 0.1692 0.1503 0.1488 0.052 Uiso 0.818(5) 1 calc R U P A 3
H33C H 0.1721 0.1904 0.2314 0.052 Uiso 0.818(5) 1 calc R U P A 3
C23B C 0.446(3) 0.2811(17) 0.176(4) 0.018(3) Uani 0.182(5) 1 d D U P A 4
C24B C 0.391(3) 0.2572(15) 0.172(4) 0.021(2) Uani 0.182(5) 1 d . U P A 4
Si2B Si 0.2888(7) 0.2197(4) 0.1504(7) 0.0302(15) Uani 0.182(5) 1 d . U P A 4
C29B C 0.2014(15) 0.2792(9) -0.0285(19) 0.052(6) Uani 0.182(5) 1 d . U P A 4
H29D H 0.1564 0.3027 -0.0553 0.077 Uiso 0.182(5) 1 calc R U P A 4
H29E H 0.1929 0.2542 -0.0801 0.077 Uiso 0.182(5) 1 calc R U P A 4
H29F H 0.2566 0.2942 -0.0150 0.077 Uiso 0.182(5) 1 calc R U P A 4
C32B C 0.3534(13) 0.1710(7) 0.3454(17) 0.036(5) Uani 0.182(5) 1 d . U P A 4
H32D H 0.3466 0.1649 0.4121 0.054 Uiso 0.182(5) 1 calc R U P A 4
H32E H 0.4067 0.1880 0.3580 0.054 Uiso 0.182(5) 1 calc R U P A 4
H32F H 0.3547 0.1411 0.3106 0.054 Uiso 0.182(5) 1 calc R U P A 4
C31B C 0.2781(9) 0.2011(5) 0.2751(11) 0.029(4) Uani 0.182(5) 1 d . U P A 4
H31B H 0.2764 0.2303 0.3149 0.035 Uiso 0.182(5) 1 calc R U P A 4
C30B C 0.1954(14) 0.2994(9) 0.1479(19) 0.047(6) Uani 0.182(5) 1 d . U P A 4
H30D H 0.1592 0.3244 0.1055 0.070 Uiso 0.182(5) 1 calc R U P A 4
H30E H 0.2528 0.3117 0.1838 0.070 Uiso 0.182(5) 1 calc R U P A 4
H30F H 0.1721 0.2885 0.1996 0.070 Uiso 0.182(5) 1 calc R U P A 4
C28B C 0.199(2) 0.2578(10) 0.076(2) 0.028(6) Uani 0.182(5) 1 d . U P A 4
H28B H 0.1454 0.2392 0.0594 0.033 Uiso 0.182(5) 1 calc R U P A 4
C27B C 0.1995(14) 0.1471(8) 0.0006(19) 0.056(5) Uani 0.182(5) 1 d . U P A 4
H27D H 0.2052 0.1186 -0.0361 0.083 Uiso 0.182(5) 1 calc R U P A 4
H27E H 0.1693 0.1711 -0.0504 0.083 Uiso 0.182(5) 1 calc R U P A 4
H27F H 0.1674 0.1400 0.0456 0.083 Uiso 0.182(5) 1 calc R U P A 4
C26B C 0.3392(16) 0.1738(8) -0.0057(19) 0.047(6) Uani 0.182(5) 1 d . U P A 4
H26D H 0.3348 0.1460 -0.0495 0.071 Uiso 0.182(5) 1 calc R U P A 4
H26E H 0.3989 0.1794 0.0371 0.071 Uiso 0.182(5) 1 calc R U P A 4
H26F H 0.3164 0.2012 -0.0501 0.071 Uiso 0.182(5) 1 calc R U P A 4
C25B C 0.2875(10) 0.1654(6) 0.0671(13) 0.038(4) Uani 0.182(5) 1 d . U P A 4
H25B H 0.3167 0.1396 0.1164 0.046 Uiso 0.182(5) 1 calc R U P A 4
C33B C 0.1921(13) 0.1743(8) 0.2539(18) 0.042(5) Uani 0.182(5) 1 d . U P A 4
H33D H 0.1927 0.1596 0.3186 0.063 Uiso 0.182(5) 1 calc R U P A 4
H33E H 0.1851 0.1501 0.2007 0.063 Uiso 0.182(5) 1 calc R U P A 4
H33F H 0.1448 0.1966 0.2292 0.063 Uiso 0.182(5) 1 calc R U P A 4
C1A_1 C 0.7552(6) 0.5528(3) 0.7140(8) 0.0939(10) Uani 0.729(5) 1 d D U P B 1
H1A1_1 H 0.7850 0.5661 0.6710 0.141 Uiso 0.729(5) 1 calc R U P B 1
H1A2_1 H 0.7942 0.5508 0.7867 0.141 Uiso 0.729(5) 1 calc R U P B 1
H1A3_1 H 0.7071 0.5730 0.7096 0.141 Uiso 0.729(5) 1 calc R U P B 1
C2A_1 C 0.7239(5) 0.5051(3) 0.6756(5) 0.0939(10) Uani 0.729(5) 1 d D U P B 1
H2A1_1 H 0.6913 0.4928 0.7171 0.113 Uiso 0.729(5) 1 calc R U P B 1
H2A2_1 H 0.7734 0.4842 0.6878 0.113 Uiso 0.729(5) 1 calc R U P B 1
C3A_1 C 0.6666(6) 0.5029(3) 0.5572(6) 0.0939(10) Uani 0.729(5) 1 d D U P B 1
H3AA_1 H 0.6107 0.5172 0.5463 0.113 Uiso 0.729(5) 1 calc R U P B 1
H3AB_1 H 0.6935 0.5206 0.5154 0.113 Uiso 0.729(5) 1 calc R U P B 1
C4A_1 C 0.6546(5) 0.4503(3) 0.5214(5) 0.0939(10) Uani 0.729(5) 1 d D U P B 1
H4AA_1 H 0.6356 0.4308 0.5685 0.113 Uiso 0.729(5) 1 calc R U P B 1
H4AB_1 H 0.7075 0.4370 0.5176 0.113 Uiso 0.729(5) 1 calc R U P B 1
C5A_1 C 0.5797(5) 0.4550(3) 0.4041(5) 0.0939(10) Uani 0.729(5) 1 d D U P B 1
H5AA_1 H 0.5248 0.4463 0.4079 0.141 Uiso 0.729(5) 1 calc R U P B 1
H5AB_1 H 0.5927 0.4340 0.3555 0.141 Uiso 0.729(5) 1 calc R U P B 1
H5AC_1 H 0.5772 0.4875 0.3795 0.141 Uiso 0.729(5) 1 calc R U P B 1
C1B_1 C 0.6286(15) 0.4414(7) 0.4214(15) 0.0939(10) Uani 0.271(5) 1 d D U P B 2
H1BD_1 H 0.5791 0.4235 0.3773 0.141 Uiso 0.271(5) 1 calc R U P B 2
H1BE_1 H 0.6773 0.4202 0.4495 0.141 Uiso 0.271(5) 1 calc R U P B 2
H1BF_1 H 0.6417 0.4660 0.3798 0.141 Uiso 0.271(5) 1 calc R U P B 2
C2B_1 C 0.6085(13) 0.4646(7) 0.5144(14) 0.0939(10) Uani 0.271(5) 1 d D U P B 2
H2BC_1 H 0.5556 0.4832 0.4871 0.113 Uiso 0.271(5) 1 calc R U P B 2
H2BD_1 H 0.6014 0.4400 0.5616 0.113 Uiso 0.271(5) 1 calc R U P B 2
C3B_1 C 0.6859(13) 0.4975(8) 0.5749(17) 0.0939(10) Uani 0.271(5) 1 d D U P B 2
H3BC_1 H 0.7071 0.5138 0.5256 0.113 Uiso 0.271(5) 1 calc R U P B 2
H3BD_1 H 0.7328 0.4790 0.6246 0.113 Uiso 0.271(5) 1 calc R U P B 2
C4B_1 C 0.6483(11) 0.5353(6) 0.6372(14) 0.0939(10) Uani 0.271(5) 1 d D U P B 2
H4BC_1 H 0.6156 0.5606 0.5904 0.113 Uiso 0.271(5) 1 calc R U P B 2
H4BD_1 H 0.6124 0.5198 0.6707 0.113 Uiso 0.271(5) 1 calc R U P B 2
C5B_1 C 0.7329(13) 0.5543(9) 0.7198(18) 0.0939(10) Uani 0.271(5) 1 d D U P B 2
H5BD_1 H 0.7201 0.5722 0.7734 0.141 Uiso 0.271(5) 1 calc R U P B 2
H5BE_1 H 0.7612 0.5748 0.6853 0.141 Uiso 0.271(5) 1 calc R U P B 2
H5BF_1 H 0.7701 0.5279 0.7525 0.141 Uiso 0.271(5) 1 calc R U P B 2

loop_
_atom_site_aniso_label
_atom_site_aniso_U_11
_atom_site_aniso_U_22
_atom_site_aniso_U_33
_atom_site_aniso_U_23
_atom_site_aniso_U_13
_atom_site_aniso_U_12
Si1 0.0224(3) 0.0151(3) 0.0243(3) 0.0013(2) 0.0064(3) -0.0023(2)
C1 0.0217(11) 0.0162(10) 0.0147(10) -0.0016(8) 0.0054(9) -0.0011(8)
O1 0.0191(8) 0.0363(9) 0.0212(8) -0.0013(7) 0.0077(7) -0.0030(7)
N1 0.0183(9) 0.0157(9) 0.0174(9) 0.0015(7) 0.0077(7) 0.0012(7)
Li1 0.022(2) 0.0212(18) 0.023(2) -0.0007(15) 0.0094(16) -0.0017(15)
C2 0.0217(12) 0.0171(10) 0.0161(11) -0.0019(8) 0.0039(9) 0.0012(8)
N2 0.0188(9) 0.0156(9) 0.0183(9) 0.0009(7) 0.0079(7) 0.0006(7)
Li2 0.027(2) 0.024(2) 0.026(2) 0.0045(16) 0.0125(17) 0.0000(16)
O3 0.0240(9) 0.0384(10) 0.0225(9) -0.0022(7) 0.0087(7) 0.0022(7)
C3 0.0257(13) 0.0190(11) 0.0280(13) -0.0016(9) 0.0055(10) 0.0008(9)
C6 0.0202(12) 0.0264(12) 0.0354(14) 0.0005(10) 0.0046(10) 0.0006(10)
C4 0.0327(14) 0.0176(11) 0.0413(15) 0.0012(10) 0.0065(12) 0.0082(10)
C5 0.0220(13) 0.0297(13) 0.0482(17) 0.0018(12) 0.0035(12) 0.0092(10)
C9 0.0212(11) 0.0156(10) 0.0121(10) -0.0001(8) 0.0058(8) -0.0001(8)
C8 0.0180(11) 0.0187(11) 0.0184(11) 0.0000(8) 0.0054(9) -0.0011(8)
C7 0.0209(12) 0.0189(11) 0.0171(11) -0.0002(8) 0.0030(9) 0.0017(9)
C10 0.0228(11) 0.0161(10) 0.0127(10) -0.0007(8) 0.0087(9) -0.0003(8)
C11 0.0230(12) 0.0177(10) 0.0200(11) 0.0004(8) 0.0095(9) -0.0021(9)
C18 0.0216(12) 0.0195(11) 0.0202(11) 0.0021(8) 0.0096(9) -0.0006(9)
C17 0.0227(12) 0.0209(11) 0.0190(11) 0.0029(9) 0.0101(9) 0.0049(9)
C12 0.0253(12) 0.0186(11) 0.0168(11) 0.0016(8) 0.0101(9) 0.0040(9)
C13 0.0302(13) 0.0189(11) 0.0235(12) 0.0020(9) 0.0116(10) 0.0027(9)
C16 0.0240(13) 0.0246(12) 0.0313(13) 0.0031(10) 0.0120(10) 0.0038(10)
C14 0.0385(15) 0.0180(11) 0.0315(13) 0.0048(10) 0.0165(11) 0.0097(10)
C15 0.0264(13) 0.0283(13) 0.0349(14) 0.0048(11) 0.0116(11) 0.0122(10)
C21 0.0232(12) 0.0128(10) 0.0193(11) 0.0016(8) 0.0071(9) 0.0044(8)
C20 0.0184(11) 0.0170(10) 0.0124(10) -0.0010(8) 0.0057(8) 0.0002(8)
C19 0.0208(11) 0.0155(10) 0.0148(10) 0.0004(8) 0.0080(9) 0.0015(8)
C22 0.0235(12) 0.0155(10) 0.0257(12) 0.0016(9) 0.0086(10) 0.0027(9)
C34 0.0225(13) 0.0286(13) 0.0346(14) 0.0083(11) 0.0034(11) -0.0013(10)
C35 0.0268(14) 0.0446(16) 0.0406(16) 0.0026(13) 0.0026(12) -0.0091(12)
C36 0.0321(15) 0.0319(14) 0.060(2) 0.0019(13) 0.0202(14) 0.0022(11)
C37 0.0225(12) 0.0187(11) 0.0265(12) 0.0013(9) 0.0071(10) -0.0030(9)
C38 0.0301(14) 0.0217(12) 0.0327(14) 0.0052(10) 0.0109(11) -0.0038(10)
C39 0.0431(16) 0.0296(13) 0.0280(14) -0.0028(11) 0.0087(12) -0.0074(12)
C40 0.0429(16) 0.0193(11) 0.0312(14) -0.0044(10) 0.0140(12) -0.0058(10)
O2B 0.0214(9) 0.0287(9) 0.0260(9) -0.0042(7) 0.0107(7) -0.0004(7)
C51A 0.0274(15) 0.0332(15) 0.075(2) -0.0001(14) 0.0286(15) 0.0019(11)
C52A 0.105(3) 0.047(2) 0.056(2) 0.0070(16) 0.046(2) 0.037(2)
C53A 0.097(3) 0.0355(16) 0.0349(17) -0.0088(13) 0.0374(18) -0.0189(17)
C54A 0.0381(16) 0.0528(17) 0.0229(13) -0.0095(12) 0.0137(12) -0.0107(13)
C45 0.0353(15) 0.0375(15) 0.0265(14) -0.0003(11) 0.0041(11) -0.0009(12)
C44 0.0361(15) 0.0436(15) 0.0244(13) -0.0057(11) 0.0126(11) -0.0084(12)
C43 0.0239(13) 0.0366(14) 0.0262(13) -0.0030(10) 0.0126(10) -0.0047(10)
C42 0.064(2) 0.0429(16) 0.0274(15) -0.0020(12) 0.0168(14) -0.0001(15)
C41 0.0491(18) 0.0257(13) 0.0481(17) -0.0070(12) 0.0255(14) 0.0012(12)
C46 0.0209(14) 0.091(3) 0.0316(16) -0.0018(16) 0.0053(12) -0.0015(15)
C49 0.0376(17) 0.079(2) 0.0224(14) -0.0071(14) 0.0101(12) -0.0275(16)
C47 0.0267(13) 0.0412(15) 0.0273(13) -0.0072(11) 0.0120(11) -0.0002(11)
C50 0.0220(13) 0.077(2) 0.0187(13) -0.0003(13) 0.0066(10) 0.0072(13)
C48 0.0431(18) 0.0354(15) 0.0495(19) -0.0018(13) 0.0110(14) -0.0059(13)
O4A 0.030(3) 0.025(2) 0.027(2) 0.0046(15) 0.008(2) -0.003(2)
C55A 0.028(3) 0.027(2) 0.0311(17) 0.0007(16) 0.010(2) -0.001(2)
C56A 0.043(4) 0.039(3) 0.046(3) 0.003(2) 0.014(3) 0.003(3)
C57A 0.042(3) 0.032(2) 0.038(2) 0.0068(17) 0.0125(19) -0.0001(19)
C58A 0.038(3) 0.030(2) 0.028(2) 0.0068(17) 0.006(2) -0.001(2)
O4B 0.023(3) 0.021(2) 0.022(3) 0.0064(18) 0.009(2) 0.000(2)
C57B 0.031(3) 0.030(3) 0.031(3) 0.0060(19) 0.008(2) 0.002(2)
C56B 0.025(3) 0.021(3) 0.028(3) 0.003(2) 0.008(2) 0.003(2)
C55B 0.029(3) 0.028(2) 0.0317(19) -0.0001(18) 0.009(2) -0.002(2)
C58B 0.032(3) 0.032(3) 0.028(3) 0.007(2) 0.013(2) 0.000(2)
C23A 0.0198(14) 0.018(2) 0.015(4) -0.0001(17) 0.0058(15) 0.0049(16)
C24A 0.0186(13) 0.018(3) 0.023(3) -0.0008(18) 0.003(2) 0.001(2)
Si2A 0.0163(4) 0.0245(5) 0.0229(8) 0.0024(6) 0.0053(6) -0.0025(3)
C29A 0.0275(18) 0.0336(19) 0.037(2) 0.0070(16) 0.0049(15) 0.0028(15)
C30A 0.042(2) 0.043(2) 0.043(2) -0.0016(19) 0.019(2) 0.0085(17)
C32A 0.034(2) 0.037(2) 0.0283(18) 0.0040(17) 0.0140(15) -0.0020(17)
C31A 0.0242(14) 0.0259(14) 0.0294(15) 0.0040(12) 0.0109(12) -0.0014(11)
C28A 0.0213(18) 0.031(2) 0.035(2) -0.0003(18) 0.0106(17) 0.0002(15)
C27A 0.0285(18) 0.047(2) 0.038(2) -0.0087(17) 0.0080(15) -0.0088(15)
C26A 0.0281(18) 0.039(2) 0.0323(19) -0.0043(17) 0.0101(14) 0.0011(17)
C25A 0.0257(15) 0.0329(15) 0.0267(15) 0.0002(12) 0.0065(12) -0.0044(12)
C33A 0.0294(19) 0.038(2) 0.039(2) 0.0048(17) 0.0157(16) -0.0090(15)
C23B 0.021(3) 0.018(4) 0.015(5) -0.002(4) 0.004(3) 0.006(3)
C24B 0.018(3) 0.019(5) 0.023(5) -0.002(4) 0.003(4) 0.002(4)
Si2B 0.0216(18) 0.0371(19) 0.030(2) -0.002(2) 0.0070(19) -0.0050(14)
C29B 0.049(8) 0.053(8) 0.052(8) 0.003(5) 0.018(5) -0.001(5)
C32B 0.034(6) 0.035(7) 0.039(7) 0.001(5) 0.014(5) -0.004(5)
C31B 0.030(4) 0.031(4) 0.029(4) 0.000(3) 0.013(3) -0.003(3)
C30B 0.039(7) 0.056(8) 0.051(8) 0.004(5) 0.022(5) -0.007(5)
C28B 0.027(7) 0.029(7) 0.028(7) -0.002(3) 0.011(4) 0.000(3)
C27B 0.050(7) 0.057(7) 0.057(7) -0.001(5) 0.017(5) -0.005(5)
C26B 0.046(8) 0.049(8) 0.047(8) -0.004(6) 0.017(5) -0.001(6)
C25B 0.036(5) 0.041(5) 0.037(5) -0.001(3) 0.013(3) -0.002(3)
C33B 0.036(7) 0.046(7) 0.046(7) -0.003(5) 0.019(5) -0.010(5)
C1A_1 0.1006(14) 0.0965(13) 0.0874(13) 0.0063(9) 0.0372(10) -0.0077(10)
C2A_1 0.1006(14) 0.0965(13) 0.0874(13) 0.0063(9) 0.0372(10) -0.0077(10)
C3A_1 0.1006(14) 0.0965(13) 0.0874(13) 0.0063(9) 0.0372(10) -0.0077(10)
C4A_1 0.1006(14) 0.0965(13) 0.0874(13) 0.0063(9) 0.0372(10) -0.0077(10)
C5A_1 0.1006(14) 0.0965(13) 0.0874(13) 0.0063(9) 0.0372(10) -0.0077(10)
C1B_1 0.1006(14) 0.0965(13) 0.0874(13) 0.0063(9) 0.0372(10) -0.0077(10)
C2B_1 0.1006(14) 0.0965(13) 0.0874(13) 0.0063(9) 0.0372(10) -0.0077(10)
C3B_1 0.1006(14) 0.0965(13) 0.0874(13) 0.0063(9) 0.0372(10) -0.0077(10)
C4B_1 0.1006(14) 0.0965(13) 0.0874(13) 0.0063(9) 0.0372(10) -0.0077(10)
C5B_1 0.1006(14) 0.0965(13) 0.0874(13) 0.0063(9) 0.0372(10) -0.0077(10)

loop_
_atom_type_symbol
_atom_type_description
_atom_type_scat_dispersion_real
_atom_type_scat_dispersion_imag
_atom_type_scat_source
C C 0.0033 0.0016 'International Tables Vol C Tables 4.2.6.8 and 6.1.1.4'
H H 0.0000 0.0000 'International Tables Vol C Tables 4.2.6.8 and 6.1.1.4'
Li Li -0.0003 0.0001 'International Tables Vol C Tables 4.2.6.8 and 6.1.1.4'
N N 0.0061 0.0033 'International Tables Vol C Tables 4.2.6.8 and 6.1.1.4'
O O 0.0106 0.0060 'International Tables Vol C Tables 4.2.6.8 and 6.1.1.4'
Si Si 0.0817 0.0704 'International Tables Vol C Tables 4.2.6.8 and 6.1.1.4'

loop_
_geom_angle_atom_site_label_1
_geom_angle_atom_site_label_2
_geom_angle_atom_site_label_3
_geom_angle
C22 Si1 C37 106.16(10)
C22 Si1 C40 105.82(11)
C37 Si1 C40 109.11(11)
C22 Si1 C34 111.17(11)
C37 Si1 C34 114.00(12)
C40 Si1 C34 110.18(13)
C20 C1 C21 118.2(2)
C20 C1 C2 122.3(2)
C21 C1 C2 119.42(19)
C46 O1 C43 109.1(2)
C46 O1 Li1 138.7(2)
C43 O1 Li1 111.06(18)
C20 N1 C19 117.78(18)
C20 N1 Li1 120.84(18)
C19 N1 Li1 121.32(18)
O2B Li1 O1 122.1(2)
O2B Li1 N1 109.8(2)
O1 Li1 N1 108.15(19)
O2B Li1 C21 119.31(19)
O1 Li1 C21 110.94(18)
N1 Li1 C21 76.37(15)
O2B Li1 C22 106.34(18)
O1 Li1 C22 103.88(18)
N1 Li1 C22 105.15(18)
C21 Li1 C22 28.89(9)
C3 C2 C7 118.4(2)
C3 C2 C1 122.8(2)
C7 C2 C1 118.75(19)
C9 N2 C10 117.88(18)
C9 N2 Li2 112.30(18)
C10 N2 Li2 123.30(18)
O4A Li2 O3 105.0(3)
O3 Li2 O4B 106.9(4)
O4A Li2 N2 122.0(3)
O3 Li2 N2 102.9(2)
O4B Li2 N2 129.5(4)
O3 Li2 C23A 100.8(2)
N2 Li2 C23A 77.32(18)
O3 Li2 C23B 95.0(11)
N2 Li2 C23B 80.0(6)
O3 Li2 C24A 106.4(2)
N2 Li2 C24A 103.1(3)
C23A Li2 C24A 28.5(3)
O3 Li2 C24B 99.7(8)
N2 Li2 C24B 103.9(13)
C23B Li2 C24B 26.2(13)
C50 O3 C47 106.11(19)
C50 O3 Li2 118.39(19)
C47 O3 Li2 128.58(19)
C4 C3 C2 121.4(2)
C4 C3 H3 119.3
C2 C3 H3 119.3
C5 C6 C7 121.2(2)
C5 C6 H6 119.4
C7 C6 H6 119.4
C3 C4 C5 120.0(2)
C3 C4 H4 120.0
C5 C4 H4 120.0
C6 C5 C4 120.0(2)
C6 C5 H5 120.0
C4 C5 H5 120.0
N2 C9 C8 120.3(2)
N2 C9 C20 121.14(19)
C8 C9 C20 118.53(19)
C9 C8 C23A 118.3(5)
C9 C8 C23B 123(3)
C9 C8 C7 122.1(2)
C23A C8 C7 119.6(5)
C23B C8 C7 114(2)
C6 C7 C2 118.9(2)
C6 C7 C8 121.9(2)
C2 C7 C8 119.2(2)
N2 C10 C11 120.6(2)
N2 C10 C19 120.84(19)
C11 C10 C19 118.6(2)
C10 C11 C12 122.8(2)
C10 C11 H11 118.6
C12 C11 H11 118.6
C19 C18 C17 122.9(2)
C19 C18 H18 118.5
C17 C18 H18 118.5
C16 C17 C18 123.1(2)
C16 C17 C12 118.6(2)
C18 C17 C12 118.4(2)
C11 C12 C13 123.2(2)
C11 C12 C17 118.5(2)
C13 C12 C17 118.3(2)
C14 C13 C12 121.3(2)
C14 C13 H13 119.4
C12 C13 H13 119.4
C15 C16 C17 121.5(2)
C15 C16 H16 119.2
C17 C16 H16 119.2
C13 C14 C15 120.1(2)
C13 C14 H14 119.9
C15 C14 H14 119.9
C16 C15 C14 120.2(2)
C16 C15 H15 119.9
C14 C15 H15 119.9
C22 C21 C1 179.1(2)
C22 C21 Li1 76.46(17)
C1 C21 Li1 104.42(16)
N1 C20 C1 119.68(19)
N1 C20 C9 121.26(19)
C1 C20 C9 119.06(19)
N1 C19 C18 120.2(2)
N1 C19 C10 120.93(19)
C18 C19 C10 118.84(19)
C21 C22 Si1 166.8(2)
C21 C22 Li1 74.65(17)
Si1 C22 Li1 117.73(14)
C36 C34 C35 109.0(2)
C36 C34 Si1 113.84(19)
C35 C34 Si1 112.41(19)
C36 C34 H34 107.1
C35 C34 H34 107.1
Si1 C34 H34 107.1
C34 C35 H35A 109.5
C34 C35 H35B 109.5
H35A C35 H35B 109.5
C34 C35 H35C 109.5
H35A C35 H35C 109.5
H35B C35 H35C 109.5
C34 C36 H36A 109.5
C34 C36 H36B 109.5
H36A C36 H36B 109.5
C34 C36 H36C 109.5
H36A C36 H36C 109.5
H36B C36 H36C 109.5
C39 C37 C38 110.6(2)
C39 C37 Si1 115.19(17)
C38 C37 Si1 112.84(17)
C39 C37 H37 105.8
C38 C37 H37 105.8
Si1 C37 H37 105.8
C37 C38 H38A 109.5
C37 C38 H38B 109.5
H38A C38 H38B 109.5
C37 C38 H38C 109.5
H38A C38 H38C 109.5
H38B C38 H38C 109.5
C37 C39 H39A 109.5
C37 C39 H39B 109.5
H39A C39 H39B 109.5
C37 C39 H39C 109.5
H39A C39 H39C 109.5
H39B C39 H39C 109.5
C41 C40 C42 110.7(2)
C41 C40 Si1 112.69(19)
C42 C40 Si1 111.15(19)
C41 C40 H40 107.4
C42 C40 H40 107.4
Si1 C40 H40 107.4
C51A O2B C54A 107.0(2)
C51A O2B Li1 132.6(2)
C54A O2B Li1 113.50(19)
O2B C51A C52A 105.6(3)
O2B C51A H51A 110.6
C52A C51A H51A 110.6
O2B C51A H51B 110.6
C52A C51A H51B 110.6
H51A C51A H51B 108.7
C53A C52A C51A 106.1(3)
C53A C52A H52A 110.5
C51A C52A H52A 110.5
C53A C52A H52B 110.5
C51A C52A H52B 110.5
H52A C52A H52B 108.7
C54A C53A C52A 102.3(3)
C54A C53A H53A 111.3
C52A C53A H53A 111.3
C54A C53A H53B 111.3
C52A C53A H53B 111.3
H53A C53A H53B 109.2
O2B C54A C53A 104.7(2)
O2B C54A H54A 110.8
C53A C54A H54A 110.8
O2B C54A H54B 110.8
C53A C54A H54B 110.8
H54A C54A H54B 108.9
C46 C45 C44 102.8(2)
C46 C45 H45A 111.2
C44 C45 H45A 111.2
C46 C45 H45B 111.2
C44 C45 H45B 111.2
H45A C45 H45B 109.1
C43 C44 C45 102.4(2)
C43 C44 H44A 111.3
C45 C44 H44A 111.3
C43 C44 H44B 111.3
C45 C44 H44B 111.3
H44A C44 H44B 109.2
O1 C43 C44 105.0(2)
O1 C43 H43A 110.7
C44 C43 H43A 110.7
O1 C43 H43B 110.7
C44 C43 H43B 110.7
H43A C43 H43B 108.8
C40 C42 H42A 109.5
C40 C42 H42B 109.5
H42A C42 H42B 109.5
C40 C42 H42C 109.5
H42A C42 H42C 109.5
H42B C42 H42C 109.5
C40 C41 H41A 109.5
C40 C41 H41B 109.5
H41A C41 H41B 109.5
C40 C41 H41C 109.5
H41A C41 H41C 109.5
H41B C41 H41C 109.5
O1 C46 C45 107.7(2)
O1 C46 H46A 110.2
C45 C46 H46A 110.2
O1 C46 H46B 110.2
C45 C46 H46B 110.2
H46A C46 H46B 108.5
C50 C49 C48 102.5(2)
C50 C49 H49A 111.3
C48 C49 H49A 111.3
C50 C49 H49B 111.3
C48 C49 H49B 111.3
H49A C49 H49B 109.2
O3 C47 C48 107.4(2)
O3 C47 H47A 110.2
C48 C47 H47A 110.2
O3 C47 H47B 110.2
C48 C47 H47B 110.2
H47A C47 H47B 108.5
O3 C50 C49 104.3(2)
O3 C50 H50A 110.9
C49 C50 H50A 110.9
O3 C50 H50B 110.9
C49 C50 H50B 110.9
H50A C50 H50B 108.9
C47 C48 C49 105.0(2)
C47 C48 H48A 110.7
C49 C48 H48A 110.7
C47 C48 H48B 110.7
C49 C48 H48B 110.7
H48A C48 H48B 108.8
C55A O4A C58A 110.4(9)
C55A O4A Li2 131.0(9)
C58A O4A Li2 118.3(6)
O4A C55A C56A 103.5(11)
O4A C55A H55A 111.1
C56A C55A H55A 111.1
O4A C55A H55B 111.1
C56A C55A H55B 111.1
H55A C55A H55B 109.0
C55A C56A C57A 102.3(9)
C55A C56A H56A 111.3
C57A C56A H56A 111.3
C55A C56A H56B 111.3
C57A C56A H56B 111.3
H56A C56A H56B 109.2
C58A C57A C56A 102.0(6)
C58A C57A H57A 111.4
C56A C57A H57A 111.4
C58A C57A H57B 111.4
C56A C57A H57B 111.4
H57A C57A H57B 109.2
O4A C58A C57A 105.4(6)
O4A C58A H58A 110.7
C57A C58A H58A 110.7
O4A C58A H58B 110.7
C57A C58A H58B 110.7
H58A C58A H58B 108.8
C58B O4B C55B 103.4(12)
C58B O4B Li2 119.3(7)
C55B O4B Li2 128.8(11)
C58B C57B C56B 105.2(6)
C58B C57B H57C 110.7
C56B C57B H57C 110.7
C58B C57B H57D 110.7
C56B C57B H57D 110.7
H57C C57B H57D 108.8
C55B C56B C57B 102.7(11)
C55B C56B H56C 111.2
C57B C56B H56C 111.2
C55B C56B H56D 111.2
C57B C56B H56D 111.2
H56C C56B H56D 109.1
O4B C55B C56B 109.5(15)
O4B C55B H55C 109.8
C56B C55B H55C 109.8
O4B C55B H55D 109.8
C56B C55B H55D 109.8
H55C C55B H55D 108.2
O4B C58B C57B 104.1(7)
O4B C58B H58C 110.9
C57B C58B H58C 110.9
O4B C58B H58D 110.9
C57B C58B H58D 110.9
H58C C58B H58D 109.0
C24A C23A C8 177.0(7)
C24A C23A Li2 82.0(7)
C8 C23A Li2 98.8(6)
C23A C24A Si2A 166.4(10)
C23A C24A Li2 69.5(8)
Si2A C24A Li2 123.5(5)
C24A Si2A C31A 110.9(3)
C24A Si2A C25A 106.3(3)
C31A Si2A C25A 111.41(17)
C24A Si2A C28A 106.5(3)
C31A Si2A C28A 112.2(2)
C25A Si2A C28A 109.3(2)
C28A C29A H29A 109.5
C28A C29A H29B 109.5
H29A C29A H29B 109.5
C28A C29A H29C 109.5
H29A C29A H29C 109.5
H29B C29A H29C 109.5
C28A C30A H30A 109.5
C28A C30A H30B 109.5
H30A C30A H30B 109.5
C28A C30A H30C 109.5
H30A C30A H30C 109.5
H30B C30A H30C 109.5
C31A C32A H32A 109.5
C31A C32A H32B 109.5
H32A C32A H32B 109.5
C31A C32A H32C 109.5
H32A C32A H32C 109.5
H32B C32A H32C 109.5
C32A C31A C33A 109.7(3)
C32A C31A Si2A 114.9(2)
C33A C31A Si2A 111.7(2)
C32A C31A H31A 106.7
C33A C31A H31A 106.7
Si2A C31A H31A 106.7
C29A C28A C30A 111.6(4)
C29A C28A Si2A 111.6(4)
C30A C28A Si2A 112.6(4)
C29A C28A H28A 106.9
C30A C28A H28A 106.9
Si2A C28A H28A 106.9
C25A C27A H27A 109.5
C25A C27A H27B 109.5
H27A C27A H27B 109.5
C25A C27A H27C 109.5
H27A C27A H27C 109.5
H27B C27A H27C 109.5
C25A C26A H26A 109.5
C25A C26A H26B 109.5
H26A C26A H26B 109.5
C25A C26A H26C 109.5
H26A C26A H26C 109.5
H26B C26A H26C 109.5
C27A C25A C26A 110.6(3)
C27A C25A Si2A 114.0(2)
C26A C25A Si2A 113.1(2)
C27A C25A H25A 106.1
C26A C25A H25A 106.1
Si2A C25A H25A 106.1
C31A C33A H33A 109.5
C31A C33A H33B 109.5
H33A C33A H33B 109.5
C31A C33A H33C 109.5
H33A C33A H33C 109.5
H33B C33A H33C 109.5
C24B C23B C8 174(5)
C24B C23B Li2 83(4)
C8 C23B Li2 97(3)
C23B C24B Si2B 173(5)
C23B C24B Li2 71(4)
Si2B C24B Li2 115(2)
C28B Si2B C31B 109.9(11)
C28B Si2B C25B 108.4(10)
C31B Si2B C25B 109.6(9)
C28B Si2B C24B 105.6(18)
C31B Si2B C24B 112.6(15)
C25B Si2B C24B 110.7(13)
C28B C29B H29D 109.5
C28B C29B H29E 109.5
H29D C29B H29E 109.5
C28B C29B H29F 109.5
H29D C29B H29F 109.5
H29E C29B H29F 109.5
C31B C32B H32D 109.5
C31B C32B H32E 109.5
H32D C32B H32E 109.5
C31B C32B H32F 109.5
H32D C32B H32F 109.5
H32E C32B H32F 109.5
C32B C31B C33B 110.2(14)
C32B C31B Si2B 113.5(12)
C33B C31B Si2B 110.9(12)
C32B C31B H31B 107.3
C33B C31B H31B 107.3
Si2B C31B H31B 107.3
C28B C30B H30D 109.5
C28B C30B H30E 109.5
H30D C30B H30E 109.5
C28B C30B H30F 109.5
H30D C30B H30F 109.5
H30E C30B H30F 109.5
C30B C28B C29B 108(2)
C30B C28B Si2B 108.1(17)
C29B C28B Si2B 116(2)
C30B C28B H28B 108.2
C29B C28B H28B 108.2
Si2B C28B H28B 108.2
C25B C27B H27D 109.5
C25B C27B H27E 109.5
H27D C27B H27E 109.5
C25B C27B H27F 109.5
H27D C27B H27F 109.5
H27E C27B H27F 109.5
C25B C26B H26D 109.5
C25B C26B H26E 109.5
H26D C26B H26E 109.5
C25B C26B H26F 109.5
H26D C26B H26F 109.5
H26E C26B H26F 109.5
C27B C25B C26B 108.5(16)
C27B C25B Si2B 115.5(13)
C26B C25B Si2B 111.6(13)
C27B C25B H25B 106.9
C26B C25B H25B 106.9
Si2B C25B H25B 106.9
C31B C33B H33D 109.5
C31B C33B H33E 109.5
H33D C33B H33E 109.5
C31B C33B H33F 109.5
H33D C33B H33F 109.5
H33E C33B H33F 109.5
C2A_1 C1A_1 H1A1_1 109.5
C2A_1 C1A_1 H1A2_1 109.5
H1A1_1 C1A_1 H1A2_1 109.5
C2A_1 C1A_1 H1A3_1 109.5
H1A1_1 C1A_1 H1A3_1 109.5
H1A2_1 C1A_1 H1A3_1 109.5
C1A_1 C2A_1 C3A_1 114.5(7)
C1A_1 C2A_1 H2A1_1 108.6
C3A_1 C2A_1 H2A1_1 108.6
C1A_1 C2A_1 H2A2_1 108.6
C3A_1 C2A_1 H2A2_1 108.6
H2A1_1 C2A_1 H2A2_1 107.6
C4A_1 C3A_1 C2A_1 109.1(7)
C4A_1 C3A_1 H3AA_1 109.9
C2A_1 C3A_1 H3AA_1 109.9
C4A_1 C3A_1 H3AB_1 109.9
C2A_1 C3A_1 H3AB_1 109.9
H3AA_1 C3A_1 H3AB_1 108.3
C3A_1 C4A_1 C5A_1 101.3(6)
C3A_1 C4A_1 H4AA_1 111.5
C5A_1 C4A_1 H4AA_1 111.5
C3A_1 C4A_1 H4AB_1 111.5
C5A_1 C4A_1 H4AB_1 111.5
H4AA_1 C4A_1 H4AB_1 109.3
C4A_1 C5A_1 H5AA_1 109.5
C4A_1 C5A_1 H5AB_1 109.5
H5AA_1 C5A_1 H5AB_1 109.5
C4A_1 C5A_1 H5AC_1 109.5
H5AA_1 C5A_1 H5AC_1 109.5
H5AB_1 C5A_1 H5AC_1 109.5
C2B_1 C1B_1 H1BD_1 109.5
C2B_1 C1B_1 H1BE_1 109.5
H1BD_1 C1B_1 H1BE_1 109.5
C2B_1 C1B_1 H1BF_1 109.5
H1BD_1 C1B_1 H1BF_1 109.5
H1BE_1 C1B_1 H1BF_1 109.5
C3B_1 C2B_1 C1B_1 107.2(14)
C3B_1 C2B_1 H2BC_1 110.3
C1B_1 C2B_1 H2BC_1 110.3
C3B_1 C2B_1 H2BD_1 110.3
C1B_1 C2B_1 H2BD_1 110.3
H2BC_1 C2B_1 H2BD_1 108.5
C2B_1 C3B_1 C4B_1 105.2(14)
C2B_1 C3B_1 H3BC_1 110.7
C4B_1 C3B_1 H3BC_1 110.7
C2B_1 C3B_1 H3BD_1 110.7
C4B_1 C3B_1 H3BD_1 110.7
H3BC_1 C3B_1 H3BD_1 108.8
C5B_1 C4B_1 C3B_1 100.5(13)
C5B_1 C4B_1 H4BC_1 111.7
C3B_1 C4B_1 H4BC_1 111.7
C5B_1 C4B_1 H4BD_1 111.7
C3B_1 C4B_1 H4BD_1 111.7
H4BC_1 C4B_1 H4BD_1 109.4
C4B_1 C5B_1 H5BD_1 109.5
C4B_1 C5B_1 H5BE_1 109.5
H5BD_1 C5B_1 H5BE_1 109.5
C4B_1 C5B_1 H5BF_1 109.5
H5BD_1 C5B_1 H5BF_1 109.5
H5BE_1 C5B_1 H5BF_1 109.5

loop_
_geom_bond_atom_site_label_1
_geom_bond_atom_site_label_2
_geom_bond_distance
Si1 C22 1.837(2)
Si1 C37 1.882(2)
Si1 C40 1.886(3)
Si1 C34 1.895(3)
C1 C20 1.405(3)
C1 C21 1.427(3)
C1 C2 1.435(3)
O1 C46 1.429(3)
O1 C43 1.450(3)
O1 Li1 1.934(4)
N1 C20 1.353(3)
N1 C19 1.378(3)
N1 Li1 1.987(4)
Li1 O2B 1.921(4)
Li1 C21 2.428(4)
Li1 C22 2.448(4)
C2 C3 1.408(3)
C2 C7 1.418(3)
N2 C9 1.355(3)
N2 C10 1.375(3)
N2 Li2 1.996(4)
Li2 O4A 1.887(10)
Li2 O3 1.933(4)
Li2 O4B 1.971(12)
Li2 C23A 2.402(13)
Li2 C23B 2.45(6)
Li2 C24A 2.539(11)
Li2 C24B 2.57(5)
O3 C50 1.437(3)
O3 C47 1.442(3)
C3 C4 1.376(4)
C3 H3 0.9500
C6 C5 1.378(4)
C6 C7 1.406(3)
C6 H6 0.9500
C4 C5 1.392(4)
C4 H4 0.9500
C5 H5 0.9500
C9 C8 1.403(3)
C9 C20 1.461(3)
C8 C23A 1.429(5)
C8 C23B 1.437(17)
C8 C7 1.446(3)
C10 C11 1.383(3)
C10 C19 1.449(3)
C11 C12 1.415(3)
C11 H11 0.9500
C18 C19 1.379(3)
C18 C17 1.412(3)
C18 H18 0.9500
C17 C16 1.411(3)
C17 C12 1.431(3)
C12 C13 1.417(3)
C13 C14 1.375(4)
C13 H13 0.9500
C16 C15 1.369(3)
C16 H16 0.9500
C14 C15 1.399(4)
C14 H14 0.9500
C15 H15 0.9500
C21 C22 1.216(3)
C34 C36 1.538(4)
C34 C35 1.544(4)
C34 H34 1.0000
C35 H35A 0.9800
C35 H35B 0.9800
C35 H35C 0.9800
C36 H36A 0.9800
C36 H36B 0.9800
C36 H36C 0.9800
C37 C39 1.533(3)
C37 C38 1.533(3)
C37 H37 1.0000
C38 H38A 0.9800
C38 H38B 0.9800
C38 H38C 0.9800
C39 H39A 0.9800
C39 H39B 0.9800
C39 H39C 0.9800
C40 C41 1.521(4)
C40 C42 1.542(4)
C40 H40 1.0000
O2B C51A 1.427(3)
O2B C54A 1.449(3)
C51A C52A 1.526(5)
C51A H51A 0.9900
C51A H51B 0.9900
C52A C53A 1.500(6)
C52A H52A 0.9900
C52A H52B 0.9900
C53A C54A 1.490(4)
C53A H53A 0.9900
C53A H53B 0.9900
C54A H54A 0.9900
C54A H54B 0.9900
C45 C46 1.496(4)
C45 C44 1.517(4)
C45 H45A 0.9900
C45 H45B 0.9900
C44 C43 1.512(3)
C44 H44A 0.9900
C44 H44B 0.9900
C43 H43A 0.9900
C43 H43B 0.9900
C42 H42A 0.9800
C42 H42B 0.9800
C42 H42C 0.9800
C41 H41A 0.9800
C41 H41B 0.9800
C41 H41C 0.9800
C46 H46A 0.9900
C46 H46B 0.9900
C49 C50 1.514(5)
C49 C48 1.518(5)
C49 H49A 0.9900
C49 H49B 0.9900
C47 C48 1.505(4)
C47 H47A 0.9900
C47 H47B 0.9900
C50 H50A 0.9900
C50 H50B 0.9900
C48 H48A 0.9900
C48 H48B 0.9900
O4A C55A 1.442(18)
O4A C58A 1.458(11)
C55A C56A 1.516(19)
C55A H55A 0.9900
C55A H55B 0.9900
C56A C57A 1.525(13)
C56A H56A 0.9900
C56A H56B 0.9900
C57A C58A 1.508(8)
C57A H57A 0.9900
C57A H57B 0.9900
C58A H58A 0.9900
C58A H58B 0.9900
O4B C58B 1.454(13)
O4B C55B 1.48(2)
C57B C58B 1.496(11)
C57B C56B 1.526(13)
C57B H57C 0.9900
C57B H57D 0.9900
C56B C55B 1.49(2)
C56B H56C 0.9900
C56B H56D 0.9900
C55B H55C 0.9900
C55B H55D 0.9900
C58B H58C 0.9900
C58B H58D 0.9900
C23A C24A 1.223(11)
C24A Si2A 1.821(10)
Si2A C31A 1.884(3)
Si2A C25A 1.886(4)
Si2A C28A 1.902(6)
C29A C28A 1.524(7)
C29A H29A 0.9800
C29A H29B 0.9800
C29A H29C 0.9800
C30A C28A 1.526(7)
C30A H30A 0.9800
C30A H30B 0.9800
C30A H30C 0.9800
C32A C31A 1.529(5)
C32A H32A 0.9800
C32A H32B 0.9800
C32A H32C 0.9800
C31A C33A 1.539(5)
C31A H31A 1.0000
C28A H28A 1.0000
C27A C25A 1.529(4)
C27A H27A 0.9800
C27A H27B 0.9800
C27A H27C 0.9800
C26A C25A 1.529(5)
C26A H26A 0.9800
C26A H26B 0.9800
C26A H26C 0.9800
C25A H25A 1.0000
C33A H33A 0.9800
C33A H33B 0.9800
C33A H33C 0.9800
C23B C24B 1.14(6)
C24B Si2B 1.96(6)
Si2B C28B 1.85(3)
Si2B C31B 1.865(17)
Si2B C25B 1.919(19)
C29B C28B 1.58(4)
C29B H29D 0.9800
C29B H29E 0.9800
C29B H29F 0.9800
C32B C31B 1.55(2)
C32B H32D 0.9800
C32B H32E 0.9800
C32B H32F 0.9800
C31B C33B 1.57(2)
C31B H31B 1.0000
C30B C28B 1.56(3)
C30B H30D 0.9800
C30B H30E 0.9800
C30B H30F 0.9800
C28B H28B 1.0000
C27B C25B 1.53(3)
C27B H27D 0.9800
C27B H27E 0.9800
C27B H27F 0.9800
C26B C25B 1.57(3)
C26B H26D 0.9800
C26B H26E 0.9800
C26B H26F 0.9800
C25B H25B 1.0000
C33B H33D 0.9800
C33B H33E 0.9800
C33B H33F 0.9800
C1A_1 C2A_1 1.483(9)
C1A_1 H1A1_1 0.9800
C1A_1 H1A2_1 0.9800
C1A_1 H1A3_1 0.9800
C2A_1 C3A_1 1.566(9)
C2A_1 H2A1_1 0.9900
C2A_1 H2A2_1 0.9900
C3A_1 C4A_1 1.564(9)
C3A_1 H3AA_1 0.9900
C3A_1 H3AB_1 0.9900
C4A_1 C5A_1 1.657(9)
C4A_1 H4AA_1 0.9900
C4A_1 H4AB_1 0.9900
C5A_1 H5AA_1 0.9800
C5A_1 H5AB_1 0.9800
C5A_1 H5AC_1 0.9800
C1B_1 C2B_1 1.580(14)
C1B_1 H1BD_1 0.9800
C1B_1 H1BE_1 0.9800
C1B_1 H1BF_1 0.9800
C2B_1 C3B_1 1.579(14)
C2B_1 H2BC_1 0.9900
C2B_1 H2BD_1 0.9900
C3B_1 C4B_1 1.639(15)
C3B_1 H3BC_1 0.9900
C3B_1 H3BD_1 0.9900
C4B_1 C5B_1 1.566(14)
C4B_1 H4BC_1 0.9900
C4B_1 H4BD_1 0.9900
C5B_1 H5BD_1 0.9800
C5B_1 H5BE_1 0.9800
C5B_1 H5BF_1 0.9800

loop_
_geom_torsion_atom_site_label_1
_geom_torsion_atom_site_label_2
_geom_torsion_atom_site_label_3
_geom_torsion_atom_site_label_4
_geom_torsion
C20 C1 C2 C3 -179.6(2)
C21 C1 C2 C3 1.9(3)
C20 C1 C2 C7 0.1(3)
C21 C1 C2 C7 -178.4(2)
C7 C2 C3 C4 0.6(4)
C1 C2 C3 C4 -179.7(2)
C2 C3 C4 C5 1.5(4)
C7 C6 C5 C4 0.3(4)
C3 C4 C5 C6 -1.9(4)
C10 N2 C9 C8 179.84(19)
Li2 N2 C9 C8 -27.5(3)
C10 N2 C9 C20 -1.4(3)
Li2 N2 C9 C20 151.3(2)
N2 C9 C8 C23A -2.6(5)
C20 C9 C8 C23A 178.6(4)
N2 C9 C8 C23B 8(2)
C20 C9 C8 C23B -171(2)
N2 C9 C8 C7 179.7(2)
C20 C9 C8 C7 0.9(3)
C5 C6 C7 C2 1.7(4)
C5 C6 C7 C8 -178.0(2)
C3 C2 C7 C6 -2.1(3)
C1 C2 C7 C6 178.1(2)
C3 C2 C7 C8 177.6(2)
C1 C2 C7 C8 -2.1(3)
C9 C8 C7 C6 -178.7(2)
C23A C8 C7 C6 3.7(5)
C23B C8 C7 C6 -6(2)
C9 C8 C7 C2 1.6(3)
C23A C8 C7 C2 -176.1(4)
C23B C8 C7 C2 174(2)
C9 N2 C10 C11 -177.5(2)
Li2 N2 C10 C11 33.0(3)
C9 N2 C10 C19 4.2(3)
Li2 N2 C10 C19 -145.2(2)
N2 C10 C11 C12 -177.9(2)
C19 C10 C11 C12 0.4(3)
C19 C18 C17 C16 -180.0(2)
C19 C18 C17 C12 -1.1(3)
C10 C11 C12 C13 -179.6(2)
C10 C11 C12 C17 1.4(3)
C16 C17 C12 C11 177.8(2)
C18 C17 C12 C11 -1.1(3)
C16 C17 C12 C13 -1.2(3)
C18 C17 C12 C13 179.9(2)
C11 C12 C13 C14 -177.6(2)
C17 C12 C13 C14 1.4(3)
C18 C17 C16 C15 179.1(2)
C12 C17 C16 C15 0.2(4)
C12 C13 C14 C15 -0.5(4)
C17 C16 C15 C14 0.6(4)
C13 C14 C15 C16 -0.5(4)
C20 C1 C21 Li1 -5.0(2)
C2 C1 C21 Li1 173.51(19)
C19 N1 C20 C1 -177.98(19)
Li1 N1 C20 C1 4.9(3)
C19 N1 C20 C9 2.3(3)
Li1 N1 C20 C9 -174.8(2)
C21 C1 C20 N1 1.2(3)
C2 C1 C20 N1 -177.29(19)
C21 C1 C20 C9 -179.07(19)
C2 C1 C20 C9 2.4(3)
N2 C9 C20 N1 -2.0(3)
C8 C9 C20 N1 176.80(19)
N2 C9 C20 C1 178.29(19)
C8 C9 C20 C1 -2.9(3)
C20 N1 C19 C18 -179.08(19)
Li1 N1 C19 C18 -2.0(3)
C20 N1 C19 C10 0.5(3)
Li1 N1 C19 C10 177.7(2)
C17 C18 C19 N1 -177.4(2)
C17 C18 C19 C10 3.0(3)
N2 C10 C19 N1 -4.0(3)
C11 C10 C19 N1 177.8(2)
N2 C10 C19 C18 175.67(19)
C11 C10 C19 C18 -2.6(3)
Li1 C21 C22 Si1 -160.5(9)
C37 Si1 C22 C21 -68.5(9)
C40 Si1 C22 C21 47.4(9)
C34 Si1 C22 C21 167.0(9)
C37 Si1 C22 Li1 132.86(16)
C40 Si1 C22 Li1 -111.26(17)
C34 Si1 C22 Li1 8.36(19)
C22 Si1 C34 C36 82.0(2)
C37 Si1 C34 C36 -38.0(2)
C40 Si1 C34 C36 -161.02(18)
C22 Si1 C34 C35 -153.40(19)
C37 Si1 C34 C35 86.7(2)
C40 Si1 C34 C35 -36.4(2)
C22 Si1 C37 C39 -53.8(2)
C40 Si1 C37 C39 -167.48(19)
C34 Si1 C37 C39 68.9(2)
C22 Si1 C37 C38 177.87(17)
C40 Si1 C37 C38 64.2(2)
C34 Si1 C37 C38 -59.4(2)
C22 Si1 C40 C41 -62.5(2)
C37 Si1 C40 C41 51.3(2)
C34 Si1 C40 C41 177.21(18)
C22 Si1 C40 C42 62.3(2)
C37 Si1 C40 C42 176.2(2)
C34 Si1 C40 C42 -57.9(2)
C54A O2B C51A C52A -22.1(3)
Li1 O2B C51A C52A 125.9(3)
O2B C51A C52A C53A -1.1(3)
C51A C52A C53A C54A 22.7(3)
C51A O2B C54A C53A 37.3(3)
Li1 O2B C54A C53A -117.5(2)
C52A C53A C54A O2B -36.3(3)
C46 C45 C44 C43 34.9(3)
C46 O1 C43 C44 18.5(3)
Li1 O1 C43 C44 -171.3(2)
C45 C44 C43 O1 -33.1(3)
C43 O1 C46 C45 4.2(3)
Li1 O1 C46 C45 -161.9(3)
C44 C45 C46 O1 -24.9(3)
C50 O3 C47 C48 24.4(3)
Li2 O3 C47 C48 -125.3(3)
C47 O3 C50 C49 -38.0(3)
Li2 O3 C50 C49 115.4(2)
C48 C49 C50 O3 36.2(3)
O3 C47 C48 C49 -1.1(3)
C50 C49 C48 C47 -21.0(3)
O3 Li2 O4A C55A 172.7(10)
N2 Li2 O4A C55A -71.2(11)
O3 Li2 O4A C58A -14.7(7)
N2 Li2 O4A C58A 101.4(6)
C58A O4A C55A C56A -19.5(12)
Li2 O4A C55A C56A 153.5(8)
O4A C55A C56A C57A 36.6(11)
C55A C56A C57A C58A -39.7(9)
C55A O4A C58A C57A -5.7(9)
Li2 O4A C58A C57A -179.8(6)
C56A C57A C58A O4A 28.3(7)
C58B C57B C56B C55B 19.5(12)
C58B O4B C55B C56B -26.4(15)
Li2 O4B C55B C56B 120.5(14)
C57B C56B C55B O4B 3.9(16)
C55B O4B C58B C57B 38.1(11)
Li2 O4B C58B C57B -112.7(8)
C56B C57B C58B O4B -36.5(9)
C9 C8 C23A Li2 24.1(4)
C7 C8 C23A Li2 -158.1(2)
Li2 C23A C24A Si2A -164(3)
C23A C24A Si2A C31A -170(3)
Li2 C24A Si2A C31A 28.2(4)
C23A C24A Si2A C25A 69(3)
Li2 C24A Si2A C25A -93.1(4)
C23A C24A Si2A C28A -47(3)
Li2 C24A Si2A C28A 150.5(4)
C24A Si2A C31A C32A 34.0(4)
C25A Si2A C31A C32A 152.1(3)
C28A Si2A C31A C32A -85.0(3)
C24A Si2A C31A C33A 159.8(3)
C25A Si2A C31A C33A -82.0(3)
C28A Si2A C31A C33A 40.9(4)
C24A Si2A C25A C27A -173.3(4)
C31A Si2A C25A C27A 65.8(3)
C28A Si2A C25A C27A -58.7(3)
C24A Si2A C25A C26A 59.2(4)
C31A Si2A C25A C26A -61.7(3)
C28A Si2A C25A C26A 173.7(3)
C9 C8 C23B Li2 11(3)
C7 C8 C23B Li2 -161.0(6)
C28B Si2B C31B C32B -177.0(15)
C25B Si2B C31B C32B 64.1(14)
C24B Si2B C31B C32B -60(2)
C28B Si2B C31B C33B 58.4(17)
C25B Si2B C31B C33B -60.6(15)
C24B Si2B C31B C33B 175.7(18)
C31B Si2B C28B C30B 55(2)
C25B Si2B C28B C30B 174.9(16)
C24B Si2B C28B C30B -66(2)
C31B Si2B C28B C29B 176.3(17)
C25B Si2B C28B C29B -64(2)
C24B Si2B C28B C29B 55(2)
C1A_1 C2A_1 C3A_1 C4A_1 167.7(8)
C2A_1 C3A_1 C4A_1 C5A_1 169.9(7)
C1B_1 C2B_1 C3B_1 C4B_1 158.2(18)
C2B_1 C3B_1 C4B_1 C5B_1 162.4(19)
